data_7159455
loop_
_publ_author_name
'Yamamoto, Koji'
'Matsui, Shun'
'Kato, Shin-Ichiro'
'Nakamura, Yosuke'

_publ_section_title
;
 A series of boron difluoride complexes of azinylcarbazoles: synthesis and
 structure-property relationships.
;
_journal_issue 26
_journal_name_full 'Organic &amp; biomolecular chemistry'
_journal_page_first 5398
_journal_page_last 5405
_journal_paper_doi 10.1039/d3ob00795b
_journal_volume 21
_journal_year 2023
_chemical_formula_moiety 'C29 H29 B F2 N2'
_chemical_formula_sum 'C29 H29 B F2 N2'
_chemical_formula_weight 454.35
_space_group_crystal_system monoclinic
_space_group_IT_number 14
_space_group_name_Hall '-P 2ybc'
_space_group_name_H-M_alt 'P 1 21/c 1'
_atom_sites_solution_hydrogens geom
_atom_sites_solution_primary dual
_audit_creation_date 2023-04-05
_audit_creation_method
;
Olex2 1.3
(compiled 2020.11.12 svn.r5f609507 for OlexSys, GUI svn.r6408)
;
_audit_update_record
;
2023-04-05 deposited with the CCDC.	2023-06-14 downloaded from the CCDC.
;
_cell_angle_alpha 90
_cell_angle_beta 100.414(2)
_cell_angle_gamma 90
_cell_formula_units_Z 4
_cell_length_a 20.9381(5)
_cell_length_b 9.9194(3)
_cell_length_c 11.6477(3)
_cell_measurement_reflns_used 21378
_cell_measurement_temperature 130
_cell_measurement_theta_max 30.0800
_cell_measurement_theta_min 2.3410
_cell_volume 2379.30(11)
_computing_cell_refinement 'CrysAlisPro 1.171.42.72a (Rigaku OD, 2022)'
_computing_data_collection 'CrysAlisPro 1.171.42.72a (Rigaku OD, 2022)'
_computing_data_reduction 'CrysAlisPro 1.171.42.72a (Rigaku OD, 2022)'
_computing_molecular_graphics 'Olex2 1.3 (Dolomanov et al., 2009)'
_computing_publication_material 'Olex2 1.3 (Dolomanov et al., 2009)'
_computing_structure_refinement 'SHELXL 2018/3 (Sheldrick, 2015)'
_computing_structure_solution 'SHELXT 2018/2 (Sheldrick, 2018)'
_diffrn_ambient_temperature 130
_diffrn_detector PILT
_diffrn_detector_area_resol_mean 5.8140
_diffrn_measured_fraction_theta_full 0.999
_diffrn_measured_fraction_theta_max 0.928
_diffrn_measurement_details
;
List of Runs (angles in degrees, time in seconds):

  # Type    Start    End  Width  t~exp~   \w     \q     \k     \f   Frames
#--------------------------------------------------------------------------
  1  \w   -103.00  77.00   0.25    5.00    --  -13.00  55.00-108.00  720
  2  \w   -103.00  77.00   0.25    5.00    --  -13.00  55.00 108.00  720
  3  \w    -25.00  35.00   0.25    5.00    --  -13.00  27.00 -36.00  240
  4  \w    -87.00  49.00   0.25    5.00    --  -13.00  55.00  36.00  544
  5  \w   -103.00  14.00   0.25    5.00    --  -13.00  55.00 -36.00  468
;
_diffrn_measurement_device 'AFC11 (Right): Eulerian 3 circle'
_diffrn_measurement_device_type 'Rigaku Pilatus 200K'
_diffrn_measurement_method '\w scans'
_diffrn_orient_matrix_type 'CrysAlisPro convention (1999,Acta A55,543-557)'
_diffrn_orient_matrix_UB_11 0.0024021000
_diffrn_orient_matrix_UB_12 -0.0011218000
_diffrn_orient_matrix_UB_13 0.0615311000
_diffrn_orient_matrix_UB_21 0.0343485000
_diffrn_orient_matrix_UB_22 0.0024943000
_diffrn_orient_matrix_UB_23 0.0069458000
_diffrn_orient_matrix_UB_31 -0.0011536000
_diffrn_orient_matrix_UB_32 0.0714276000
_diffrn_orient_matrix_UB_33 0.0007026000
_diffrn_radiation_monochromator Confocal
_diffrn_radiation_probe x-ray
_diffrn_radiation_type 'Mo K\a'
_diffrn_radiation_wavelength 0.71073
_diffrn_reflns_av_R_equivalents 0.0252
_diffrn_reflns_av_unetI/netI 0.0176
_diffrn_reflns_Laue_measured_fraction_full 0.999
_diffrn_reflns_Laue_measured_fraction_max 0.928
_diffrn_reflns_limit_h_max 28
_diffrn_reflns_limit_h_min -29
_diffrn_reflns_limit_k_max 13
_diffrn_reflns_limit_k_min -13
_diffrn_reflns_limit_l_max 16
_diffrn_reflns_limit_l_min -15
_diffrn_reflns_number 39597
_diffrn_reflns_point_group_measured_fraction_full 0.999
_diffrn_reflns_point_group_measured_fraction_max 0.928
_diffrn_reflns_theta_full 25.242
_diffrn_reflns_theta_max 29.972
_diffrn_reflns_theta_min 2.716
_diffrn_source 'Rotating Anode'
_diffrn_source_type 'Enhance (Mo) X-ray Source'
_exptl_absorpt_coefficient_mu 0.084
_exptl_absorpt_correction_T_max 1.00000
_exptl_absorpt_correction_T_min 0.80676
_exptl_absorpt_correction_type multi-scan
_exptl_absorpt_process_details
;
CrysAlisPro 1.171.42.72a (Rigaku Oxford Diffraction, 2022)
Empirical absorption correction using spherical harmonics,
implemented in SCALE3 ABSPACK scaling algorithm.
;
_exptl_crystal_colour 'clear orange'
_exptl_crystal_colour_lustre clear
_exptl_crystal_colour_primary orange
_exptl_crystal_density_diffrn 1.268
_exptl_crystal_description plate
_exptl_crystal_F_000 960
_exptl_crystal_recrystallization_method 'Recryst. from toluene-hexane'
_exptl_crystal_size_max 0.34
_exptl_crystal_size_mid 0.31
_exptl_crystal_size_min 0.1
_refine_diff_density_max 0.321
_refine_diff_density_min -0.213
_refine_diff_density_rms 0.044
_refine_ls_extinction_method none
_refine_ls_goodness_of_fit_ref 1.060
_refine_ls_hydrogen_treatment constr
_refine_ls_matrix_type full
_refine_ls_number_parameters 346
_refine_ls_number_reflns 6427
_refine_ls_number_restraints 0
_refine_ls_restrained_S_all 1.060
_refine_ls_R_factor_all 0.0501
_refine_ls_R_factor_gt 0.0423
_refine_ls_shift/su_max 0.001
_refine_ls_shift/su_mean 0.000
_refine_ls_structure_factor_coef Fsqd
_refine_ls_weighting_details 'w=1/[\s^2^(Fo^2^)+(0.0675P)^2^+0.5293P] where P=(Fo^2^+2Fc^2^)/3'
_refine_ls_weighting_scheme calc
_refine_ls_wR_factor_gt 0.1194
_refine_ls_wR_factor_ref 0.1238
_reflns_Friedel_coverage 0.000
_reflns_number_gt 5406
_reflns_number_total 6427
_reflns_threshold_expression 'I > 2\s(I)'
_cod_data_source_file d3ob00795b2.cif
_cod_data_source_block 20180518_bf2_2q_autored
_cod_database_code 7159455
_shelx_shelxl_version_number 2018/3
_chemical_oxdiff_formula 'C29 H29 B F2 N2'
_shelx_space_group_comment
;
The symmetry employed for this shelxl refinement is uniquely defined
by the following loop, which should always be used as a source of
symmetry information in preference to the above space-group names.
They are only intended as comments.
;
_reflns_odcompleteness_completeness 92.91
_reflns_odcompleteness_iscentric 1
_reflns_odcompleteness_theta 29.91
_olex2_refinement_description
;
1. Fixed Uiso
 At 1.2 times of:
  All C(H) groups
 At 1.5 times of:
  All C(H,H,H) groups
2. Others
 Sof(C1)=Sof(H1A)=Sof(H1B)=Sof(H1C)=1-FVAR(1)
 Sof(C00W)=Sof(H00S)=Sof(H00T)=Sof(H00U)=FVAR(1)
 Sof(C00Z)=Sof(H00Z)=Sof(HB)=Sof(HC)=1-FVAR(2)
 Sof(C00Y)=Sof(H00Y)=Sof(H)=Sof(HA)=FVAR(2)
 Sof(C2)=Sof(H2A)=Sof(H2B)=Sof(H2C)=1-FVAR(3)
 Sof(C00X)=Sof(H00V)=Sof(H00W)=Sof(H00X)=FVAR(3)
3.a Aromatic/amide H refined with riding coordinates:
 C008(H008), C009(H009), C00E(H00E), C00I(H00I), C00K(H00K), C00L(H00L),
 C00M(H00M), C00N(H00N), C00O(H00O), C00P(H00P), C00Q(H00Q)
3.b Idealised Me refined as rotating group:
 C00S(H00A,H00B,H00C), C00T(H00D,H00F,H00G), C00U(H00H,H00J,H00R), C00W(H00S,
 H00T,H00U), C00X(H00V,H00W,H00X), C00Y(H00Y,H,HA), C1(H1A,H1B,H1C), C00Z(H00Z,
 HB,HC), C2(H2A,H2B,H2C)
;
_olex2_submission_original_sample_id 20180518_carbazoleBF2_2quinoline
_olex2_submission_special_instructions 'No special instructions were received'
_oxdiff_exptl_absorpt_empirical_details
;
Empirical correction (ABSPACK) includes:
- Absorption correction using spherical harmonics
- Frame scaling
- Detector area scaling
;
_oxdiff_exptl_absorpt_empirical_full_max 1.747
_oxdiff_exptl_absorpt_empirical_full_min 0.590

loop_
_space_group_symop_operation_xyz
'x, y, z'
'-x, y+1/2, -z+1/2'
'-x, -y, -z'
'x, -y-1/2, z-1/2'

loop_
_atom_site_label
_atom_site_type_symbol
_atom_site_fract_x
_atom_site_fract_y
_atom_site_fract_z
_atom_site_U_iso_or_equiv
_atom_site_adp_type
_atom_site_occupancy
_atom_site_site_symmetry_order
_atom_site_calc_flag
_atom_site_refinement_flags_posn
_atom_site_refinement_flags_adp
_atom_site_refinement_flags_occupancy
_atom_site_disorder_assembly
_atom_site_disorder_group
F001 F 0.39009(3) 0.73171(8) 0.62622(6) 0.04211(19) Uani 1 1 d . . . . .
F002 F 0.36111(3) 0.87321(7) 0.47174(8) 0.0453(2) Uani 1 1 d . . . . .
N003 N 0.29464(4) 0.68108(9) 0.48603(8) 0.02460(18) Uani 1 1 d . . . . .
N004 N 0.40723(4) 0.65321(9) 0.43562(8) 0.02459(18) Uani 1 1 d . . . . .
C005 C 0.21552(4) 0.52177(10) 0.43000(8) 0.02117(19) Uani 1 1 d . . . . .
C006 C 0.23519(5) 0.32052(10) 0.32341(8) 0.02193(19) Uani 1 1 d . . . . .
C007 C 0.18922(5) 0.62479(10) 0.49630(8) 0.02193(19) Uani 1 1 d . . . . .
C008 C 0.29722(5) 0.36858(10) 0.31763(8) 0.0229(2) Uani 1 1 d . . . . .
H008 H 0.324235 0.316687 0.277239 0.028 Uiso 1 1 calc R U . . .
C009 C 0.19402(4) 0.39998(10) 0.37925(8) 0.02163(19) Uani 1 1 d . . . . .
H009 H 0.151284 0.369716 0.382034 0.026 Uiso 1 1 calc R U . . .
C00A C 0.32126(4) 0.49113(10) 0.36945(8) 0.02236(19) Uani 1 1 d . . . . .
C00B C 0.38679(5) 0.54183(10) 0.37179(9) 0.0234(2) Uani 1 1 d . . . . .
C00C C 0.27971(4) 0.56401(10) 0.42656(8) 0.02184(19) Uani 1 1 d . . . . .
C00D C 0.21087(5) 0.18312(11) 0.27328(9) 0.0256(2) Uani 1 1 d . . . . .
C00E C 0.12928(5) 0.64141(10) 0.53099(8) 0.0242(2) Uani 1 1 d . . . . .
H00E H 0.095676 0.577274 0.508271 0.029 Uiso 1 1 calc R U . . .
C00F C 0.47177(5) 0.69658(11) 0.44271(9) 0.0270(2) Uani 1 1 d . . . . .
C00G C 0.23942(5) 0.71960(11) 0.53022(9) 0.0242(2) Uani 1 1 d . . . . .
C00H C 0.11871(5) 0.75182(11) 0.59881(9) 0.0274(2) Uani 1 1 d . . . . .
C00I C 0.42893(5) 0.47240(12) 0.30946(9) 0.0280(2) Uani 1 1 d . . . . .
H00I H 0.413296 0.396104 0.263554 0.034 Uiso 1 1 calc R U . . .
C00J C 0.51445(5) 0.62646(12) 0.38246(9) 0.0284(2) Uani 1 1 d . . . . .
C00K C 0.49116(5) 0.51316(12) 0.31435(10) 0.0305(2) Uani 1 1 d . . . . .
H00K H 0.518894 0.465753 0.272208 0.037 Uiso 1 1 calc R U . . .
C00L C 0.49620(5) 0.80891(12) 0.51234(11) 0.0337(2) Uani 1 1 d . . . . .
H00L H 0.468615 0.857327 0.554093 0.040 Uiso 1 1 calc R U . . .
C00M C 0.23016(5) 0.82989(12) 0.59900(10) 0.0302(2) Uani 1 1 d . . . . .
H00M H 0.263887 0.893476 0.622803 0.036 Uiso 1 1 calc R U . . .
C00N C 0.60219(5) 0.77833(13) 0.45940(11) 0.0370(3) Uani 1 1 d . . . . .
H00N H 0.645965 0.806925 0.465338 0.044 Uiso 1 1 calc R U . . .
C00O C 0.57990(5) 0.66950(14) 0.39253(10) 0.0347(3) Uani 1 1 d . . . . .
H00O H 0.608472 0.621929 0.352223 0.042 Uiso 1 1 calc R U . . .
C00P C 0.55992(6) 0.84778(13) 0.51941(12) 0.0368(3) Uani 1 1 d . . . . .
H00P H 0.575666 0.923460 0.566046 0.044 Uiso 1 1 calc R U . . .
C00Q C 0.16990(6) 0.84397(12) 0.63177(10) 0.0312(2) Uani 1 1 d . . . . .
H00Q H 0.162928 0.919156 0.678499 0.037 Uiso 1 1 calc R U . . .
C00R C 0.05318(6) 0.77007(13) 0.63817(11) 0.0356(3) Uani 1 1 d . . . . .
C00S C 0.15070(6) 0.20421(13) 0.17776(11) 0.0353(3) Uani 1 1 d . . . . .
H00A H 0.116473 0.248199 0.211517 0.053 Uiso 1 1 calc R U . . .
H00B H 0.135071 0.116715 0.145050 0.053 Uiso 1 1 calc R U . . .
H00C H 0.162186 0.261157 0.115811 0.053 Uiso 1 1 calc R U . . .
C00T C 0.26225(6) 0.10731(13) 0.22011(11) 0.0353(3) Uani 1 1 d . . . . .
H00D H 0.273103 0.159420 0.154770 0.053 Uiso 1 1 calc R U . . .
H00F H 0.245164 0.019012 0.191943 0.053 Uiso 1 1 calc R U . . .
H00G H 0.301363 0.095019 0.279594 0.053 Uiso 1 1 calc R U . . .
C00U C 0.19299(7) 0.09496(12) 0.37086(11) 0.0378(3) Uani 1 1 d . . . . .
H00H H 0.231100 0.084022 0.432777 0.057 Uiso 1 1 calc R U . . .
H00J H 0.178487 0.006339 0.339208 0.057 Uiso 1 1 calc R U . . .
H00R H 0.157971 0.138149 0.402978 0.057 Uiso 1 1 calc R U . . .
B00V B 0.36182(6) 0.74059(13) 0.50888(12) 0.0297(3) Uani 1 1 d . . . . .
C00W C -0.00192(10) 0.7505(5) 0.5433(2) 0.0517(11) Uani 0.669(8) 1 d . . P A 1
H00S H -0.000369 0.817820 0.482268 0.078 Uiso 0.669(8) 1 calc R U P A 1
H00T H -0.042463 0.760667 0.573328 0.078 Uiso 0.669(8) 1 calc R U P A 1
H00U H 0.000053 0.659912 0.510561 0.078 Uiso 0.669(8) 1 calc R U P A 1
C00X C 0.04808(10) 0.9054(2) 0.7027(2) 0.0472(6) Uani 0.647(4) 1 d . . P A 1
H00V H 0.082049 0.909349 0.772599 0.071 Uiso 0.647(4) 1 calc R U P A 1
H00W H 0.005363 0.911820 0.725539 0.071 Uiso 0.647(4) 1 calc R U P A 1
H00X H 0.053601 0.980629 0.650827 0.071 Uiso 0.647(4) 1 calc R U P A 1
C00Y C 0.05056(14) 0.6601(3) 0.7359(2) 0.0638(10) Uani 0.665(5) 1 d . . P A 1
H00Y H 0.053548 0.569953 0.702926 0.096 Uiso 0.665(5) 1 calc R U P A 1
H H 0.009536 0.668499 0.764646 0.096 Uiso 0.665(5) 1 calc R U P A 1
HA H 0.086961 0.673937 0.800648 0.096 Uiso 0.665(5) 1 calc R U P A 1
C1 C 0.0002(2) 0.6634(8) 0.5754(6) 0.0472(18) Uani 0.331(8) 1 d . . P A 2
H1A H -0.003626 0.670753 0.490537 0.071 Uiso 0.331(8) 1 calc R U P A 2
H1B H -0.041933 0.682626 0.597204 0.071 Uiso 0.331(8) 1 calc R U P A 2
H1C H 0.013941 0.571900 0.600292 0.071 Uiso 0.331(8) 1 calc R U P A 2
C00Z C 0.05646(19) 0.7730(6) 0.7582(3) 0.0449(15) Uani 0.335(5) 1 d . . P A 2
H00Z H 0.071332 0.685243 0.791348 0.067 Uiso 0.335(5) 1 calc R U P A 2
HB H 0.013343 0.792584 0.775593 0.067 Uiso 0.335(5) 1 calc R U P A 2
HC H 0.087021 0.843179 0.792288 0.067 Uiso 0.335(5) 1 calc R U P A 2
C2 C 0.0259(2) 0.9106(5) 0.5773(4) 0.0522(13) Uani 0.353(4) 1 d . . P A 2
H2A H 0.054763 0.984541 0.609165 0.078 Uiso 0.353(4) 1 calc R U P A 2
H2B H -0.017822 0.927572 0.593002 0.078 Uiso 0.353(4) 1 calc R U P A 2
H2C H 0.024232 0.904630 0.492791 0.078 Uiso 0.353(4) 1 calc R U P A 2

loop_
_atom_site_aniso_label
_atom_site_aniso_U_11
_atom_site_aniso_U_22
_atom_site_aniso_U_33
_atom_site_aniso_U_23
_atom_site_aniso_U_13
_atom_site_aniso_U_12
F001 0.0296(3) 0.0568(5) 0.0381(4) -0.0186(3) 0.0015(3) -0.0060(3)
F002 0.0292(3) 0.0238(3) 0.0833(6) -0.0023(4) 0.0113(4) -0.0051(3)
N003 0.0212(4) 0.0232(4) 0.0297(4) -0.0039(3) 0.0054(3) -0.0032(3)
N004 0.0196(4) 0.0242(4) 0.0295(4) 0.0012(3) 0.0032(3) -0.0043(3)
C005 0.0185(4) 0.0236(5) 0.0213(4) 0.0008(3) 0.0034(3) -0.0006(3)
C006 0.0206(4) 0.0232(5) 0.0214(4) -0.0018(4) 0.0025(3) -0.0028(4)
C007 0.0218(4) 0.0224(5) 0.0212(4) 0.0008(4) 0.0029(3) 0.0002(3)
C008 0.0205(4) 0.0251(5) 0.0232(4) -0.0022(4) 0.0043(3) -0.0012(4)
C009 0.0182(4) 0.0244(5) 0.0222(4) 0.0000(4) 0.0033(3) -0.0024(3)
C00A 0.0185(4) 0.0245(5) 0.0241(4) -0.0002(4) 0.0038(3) -0.0025(3)
C00B 0.0198(4) 0.0252(5) 0.0251(4) 0.0018(4) 0.0033(4) -0.0027(4)
C00C 0.0200(4) 0.0226(5) 0.0224(4) -0.0001(3) 0.0024(3) -0.0026(3)
C00D 0.0224(4) 0.0255(5) 0.0285(5) -0.0068(4) 0.0037(4) -0.0042(4)
C00E 0.0223(4) 0.0258(5) 0.0245(4) 0.0020(4) 0.0045(4) 0.0015(4)
C00F 0.0201(4) 0.0270(5) 0.0326(5) 0.0071(4) 0.0015(4) -0.0054(4)
C00G 0.0222(4) 0.0248(5) 0.0254(4) -0.0003(4) 0.0040(4) -0.0006(4)
C00H 0.0276(5) 0.0302(5) 0.0252(5) 0.0020(4) 0.0066(4) 0.0056(4)
C00I 0.0237(5) 0.0328(5) 0.0285(5) -0.0019(4) 0.0071(4) -0.0039(4)
C00J 0.0206(4) 0.0350(6) 0.0292(5) 0.0090(4) 0.0037(4) -0.0043(4)
C00K 0.0233(5) 0.0393(6) 0.0307(5) 0.0025(4) 0.0093(4) -0.0020(4)
C00L 0.0243(5) 0.0288(6) 0.0458(6) 0.0017(5) 0.0004(4) -0.0064(4)
C00M 0.0302(5) 0.0284(5) 0.0319(5) -0.0064(4) 0.0046(4) -0.0023(4)
C00N 0.0219(5) 0.0455(7) 0.0413(6) 0.0155(5) -0.0002(4) -0.0105(5)
C00O 0.0213(5) 0.0482(7) 0.0349(5) 0.0118(5) 0.0057(4) -0.0059(5)
C00P 0.0258(5) 0.0331(6) 0.0477(7) 0.0081(5) -0.0030(5) -0.0096(4)
C00Q 0.0343(6) 0.0301(6) 0.0297(5) -0.0062(4) 0.0069(4) 0.0028(4)
C00R 0.0309(6) 0.0368(6) 0.0417(6) -0.0066(5) 0.0139(5) 0.0059(5)
C00S 0.0284(5) 0.0388(6) 0.0358(6) -0.0123(5) -0.0022(4) -0.0031(5)
C00T 0.0276(5) 0.0335(6) 0.0446(6) -0.0162(5) 0.0059(5) -0.0025(4)
C00U 0.0476(7) 0.0266(6) 0.0405(6) -0.0031(5) 0.0114(5) -0.0100(5)
B00V 0.0234(5) 0.0256(6) 0.0395(6) -0.0063(5) 0.0043(5) -0.0044(4)
C00W 0.0275(9) 0.082(3) 0.0464(12) -0.0221(14) 0.0074(8) 0.0053(11)
C00X 0.0403(11) 0.0509(13) 0.0511(12) -0.0186(10) 0.0102(9) 0.0132(9)
C00Y 0.0690(17) 0.069(2) 0.0667(16) 0.0219(14) 0.0490(14) 0.0268(14)
C1 0.0259(18) 0.058(4) 0.062(3) -0.021(3) 0.0187(18) -0.003(2)
C00Z 0.0328(19) 0.075(4) 0.0292(18) -0.0018(18) 0.0110(14) 0.0046(19)
C2 0.044(2) 0.051(3) 0.066(3) 0.009(2) 0.0218(19) 0.0245(18)

loop_
_atom_type_symbol
_atom_type_description
_atom_type_scat_dispersion_real
_atom_type_scat_dispersion_imag
_atom_type_scat_source
C C 0.0033 0.0016 'International Tables Vol C Tables 4.2.6.8 and 6.1.1.4'
H H 0.0000 0.0000 'International Tables Vol C Tables 4.2.6.8 and 6.1.1.4'
B B 0.0013 0.0007 'International Tables Vol C Tables 4.2.6.8 and 6.1.1.4'
N N 0.0061 0.0033 'International Tables Vol C Tables 4.2.6.8 and 6.1.1.4'
F F 0.0171 0.0103 'International Tables Vol C Tables 4.2.6.8 and 6.1.1.4'

loop_
_geom_angle_atom_site_label_1
_geom_angle_atom_site_label_2
_geom_angle_atom_site_label_3
_geom_angle
_geom_angle_site_symmetry_1
_geom_angle_site_symmetry_3
_geom_angle_publ_flag
C00C N003 C00G 106.93(8) . . ?
C00C N003 B00V 123.16(9) . . ?
C00G N003 B00V 129.45(9) . . ?
C00B N004 C00F 119.06(9) . . ?
C00B N004 B00V 124.17(8) . . ?
C00F N004 B00V 116.75(9) . . ?
C009 C005 C007 135.89(9) . . ?
C009 C005 C00C 118.91(9) . . ?
C00C C005 C007 105.12(8) . . ?
C008 C006 C009 118.85(9) . . ?
C008 C006 C00D 122.21(9) . . ?
C009 C006 C00D 118.93(8) . . ?
C00E C007 C005 133.32(9) . . ?
C00E C007 C00G 120.19(9) . . ?
C00G C007 C005 106.46(8) . . ?
C006 C008 H008 118.8 . . ?
C006 C008 C00A 122.49(9) . . ?
C00A C008 H008 118.8 . . ?
C005 C009 C006 120.40(9) . . ?
C005 C009 H009 119.8 . . ?
C006 C009 H009 119.8 . . ?
C008 C00A C00B 124.61(9) . . ?
C00C C00A C008 116.60(9) . . ?
C00C C00A C00B 118.71(9) . . ?
N004 C00B C00A 119.59(9) . . ?
N004 C00B C00I 120.81(9) . . ?
C00I C00B C00A 119.58(9) . . ?
N003 C00C C005 111.74(9) . . ?
N003 C00C C00A 125.61(9) . . ?
C00A C00C C005 122.65(9) . . ?
C006 C00D C00S 109.09(9) . . ?
C006 C00D C00U 109.49(8) . . ?
C00T C00D C006 112.40(8) . . ?
C00T C00D C00S 108.53(9) . . ?
C00T C00D C00U 107.64(10) . . ?
C00U C00D C00S 109.65(9) . . ?
C007 C00E H00E 120.0 . . ?
C00H C00E C007 120.06(10) . . ?
C00H C00E H00E 120.0 . . ?
N004 C00F C00J 120.45(10) . . ?
N004 C00F C00L 121.17(10) . . ?
C00J C00F C00L 118.36(10) . . ?
N003 C00G C007 109.73(9) . . ?
C00M C00G N003 129.55(10) . . ?
C00M C00G C007 120.72(9) . . ?
C00E C00H C00Q 118.32(10) . . ?
C00E C00H C00R 120.34(10) . . ?
C00Q C00H C00R 121.32(10) . . ?
C00B C00I H00I 119.5 . . ?
C00K C00I C00B 121.05(10) . . ?
C00K C00I H00I 119.5 . . ?
C00F C00J C00O 119.87(11) . . ?
C00K C00J C00F 119.04(9) . . ?
C00K C00J C00O 121.09(11) . . ?
C00I C00K C00J 119.55(10) . . ?
C00I C00K H00K 120.2 . . ?
C00J C00K H00K 120.2 . . ?
C00F C00L H00L 120.0 . . ?
C00P C00L C00F 119.99(12) . . ?
C00P C00L H00L 120.0 . . ?
C00G C00M H00M 121.1 . . ?
C00Q C00M C00G 117.74(10) . . ?
C00Q C00M H00M 121.1 . . ?
C00O C00N H00N 120.3 . . ?
C00O C00N C00P 119.45(10) . . ?
C00P C00N H00N 120.3 . . ?
C00J C00O H00O 119.6 . . ?
C00N C00O C00J 120.72(12) . . ?
C00N C00O H00O 119.6 . . ?
C00L C00P C00N 121.61(12) . . ?
C00L C00P H00P 119.2 . . ?
C00N C00P H00P 119.2 . . ?
C00H C00Q H00Q 118.5 . . ?
C00M C00Q C00H 122.96(10) . . ?
C00M C00Q H00Q 118.5 . . ?
C00H C00R C00X 112.99(12) . . ?
C00H C00R C00Y 106.42(12) . . ?
C00H C00R C1 111.53(17) . . ?
C00H C00R C2 103.55(17) . . ?
C00W C00R C00H 112.68(12) . . ?
C00W C00R C00X 111.6(2) . . ?
C00W C00R C00Y 109.1(3) . . ?
C00X C00R C00Y 103.46(17) . . ?
C1 C00R C2 102.0(4) . . ?
C00Z C00R C00H 114.80(19) . . ?
C00Z C00R C1 112.1(3) . . ?
C00Z C00R C2 111.9(3) . . ?
C00D C00S H00A 109.5 . . ?
C00D C00S H00B 109.5 . . ?
C00D C00S H00C 109.5 . . ?
H00A C00S H00B 109.5 . . ?
H00A C00S H00C 109.5 . . ?
H00B C00S H00C 109.5 . . ?
C00D C00T H00D 109.5 . . ?
C00D C00T H00F 109.5 . . ?
C00D C00T H00G 109.5 . . ?
H00D C00T H00F 109.5 . . ?
H00D C00T H00G 109.5 . . ?
H00F C00T H00G 109.5 . . ?
C00D C00U H00H 109.5 . . ?
C00D C00U H00J 109.5 . . ?
C00D C00U H00R 109.5 . . ?
H00H C00U H00J 109.5 . . ?
H00H C00U H00R 109.5 . . ?
H00J C00U H00R 109.5 . . ?
F001 B00V N003 111.55(10) . . ?
F001 B00V N004 107.14(9) . . ?
F002 B00V F001 110.24(10) . . ?
F002 B00V N003 111.16(10) . . ?
F002 B00V N004 108.36(9) . . ?
N003 B00V N004 108.23(9) . . ?
C00R C00W H00S 109.5 . . ?
C00R C00W H00T 109.5 . . ?
C00R C00W H00U 109.5 . . ?
H00S C00W H00T 109.5 . . ?
H00S C00W H00U 109.5 . . ?
H00T C00W H00U 109.5 . . ?
C00R C00X H00V 109.5 . . ?
C00R C00X H00W 109.5 . . ?
C00R C00X H00X 109.5 . . ?
H00V C00X H00W 109.5 . . ?
H00V C00X H00X 109.5 . . ?
H00W C00X H00X 109.5 . . ?
C00R C00Y H00Y 109.5 . . ?
C00R C00Y H 109.5 . . ?
C00R C00Y HA 109.5 . . ?
H00Y C00Y H 109.5 . . ?
H00Y C00Y HA 109.5 . . ?
H C00Y HA 109.5 . . ?
C00R C1 H1A 109.5 . . ?
C00R C1 H1B 109.5 . . ?
C00R C1 H1C 109.5 . . ?
H1A C1 H1B 109.5 . . ?
H1A C1 H1C 109.5 . . ?
H1B C1 H1C 109.5 . . ?
C00R C00Z H00Z 109.5 . . ?
C00R C00Z HB 109.5 . . ?
C00R C00Z HC 109.5 . . ?
H00Z C00Z HB 109.5 . . ?
H00Z C00Z HC 109.5 . . ?
HB C00Z HC 109.5 . . ?
C00R C2 H2A 109.5 . . ?
C00R C2 H2B 109.5 . . ?
C00R C2 H2C 109.5 . . ?
H2A C2 H2B 109.5 . . ?
H2A C2 H2C 109.5 . . ?
H2B C2 H2C 109.5 . . ?

loop_
_geom_bond_atom_site_label_1
_geom_bond_atom_site_label_2
_geom_bond_distance
_geom_bond_site_symmetry_2
_geom_bond_publ_flag
F001 B00V 1.3906(15) . ?
F002 B00V 1.3840(15) . ?
N003 C00C 1.3594(13) . ?
N003 C00G 1.4009(13) . ?
N003 B00V 1.5042(14) . ?
N004 C00B 1.3570(13) . ?
N004 C00F 1.4063(12) . ?
N004 B00V 1.6361(16) . ?
C005 C007 1.4483(13) . ?
C005 C009 1.3839(13) . ?
C005 C00C 1.4153(13) . ?
C006 C008 1.3966(13) . ?
C006 C009 1.4107(13) . ?
C006 C00D 1.5330(14) . ?
C007 C00E 1.3960(13) . ?
C007 C00G 1.4126(14) . ?
C008 H008 0.9500 . ?
C008 C00A 1.4091(14) . ?
C009 H009 0.9500 . ?
C00A C00B 1.4571(13) . ?
C00A C00C 1.3895(14) . ?
C00B C00I 1.4182(14) . ?
C00D C00S 1.5369(15) . ?
C00D C00T 1.5322(15) . ?
C00D C00U 1.5331(16) . ?
C00E H00E 0.9500 . ?
C00E C00H 1.3913(15) . ?
C00F C00J 1.4148(16) . ?
C00F C00L 1.4181(16) . ?
C00G C00M 1.3902(15) . ?
C00H C00Q 1.4082(16) . ?
C00H C00R 1.5339(15) . ?
C00I H00I 0.9500 . ?
C00I C00K 1.3555(14) . ?
C00J C00K 1.4108(16) . ?
C00J C00O 1.4198(14) . ?
C00K H00K 0.9500 . ?
C00L H00L 0.9500 . ?
C00L C00P 1.3769(15) . ?
C00M H00M 0.9500 . ?
C00M C00Q 1.3897(15) . ?
C00N H00N 0.9500 . ?
C00N C00O 1.3633(19) . ?
C00N C00P 1.4035(19) . ?
C00O H00O 0.9500 . ?
C00P H00P 0.9500 . ?
C00Q H00Q 0.9500 . ?
C00R C00W 1.459(3) . ?
C00R C00X 1.552(2) . ?
C00R C00Y 1.585(3) . ?
C00R C1 1.610(5) . ?
C00R C00Z 1.387(4) . ?
C00R C2 1.621(4) . ?
C00S H00A 0.9800 . ?
C00S H00B 0.9800 . ?
C00S H00C 0.9800 . ?
C00T H00D 0.9800 . ?
C00T H00F 0.9800 . ?
C00T H00G 0.9800 . ?
C00U H00H 0.9800 . ?
C00U H00J 0.9800 . ?
C00U H00R 0.9800 . ?
C00W H00S 0.9800 . ?
C00W H00T 0.9800 . ?
C00W H00U 0.9800 . ?
C00X H00V 0.9800 . ?
C00X H00W 0.9800 . ?
C00X H00X 0.9800 . ?
C00Y H00Y 0.9800 . ?
C00Y H 0.9800 . ?
C00Y HA 0.9800 . ?
C1 H1A 0.9800 . ?
C1 H1B 0.9800 . ?
C1 H1C 0.9800 . ?
C00Z H00Z 0.9800 . ?
C00Z HB 0.9800 . ?
C00Z HC 0.9800 . ?
C2 H2A 0.9800 . ?
C2 H2B 0.9800 . ?
C2 H2C 0.9800 . ?

loop_
_geom_torsion_atom_site_label_1
_geom_torsion_atom_site_label_2
_geom_torsion_atom_site_label_3
_geom_torsion_atom_site_label_4
_geom_torsion
_geom_torsion_site_symmetry_1
_geom_torsion_site_symmetry_2
_geom_torsion_site_symmetry_3
_geom_torsion_site_symmetry_4
_geom_torsion_publ_flag
N003 C00G C00M C00Q -179.55(10) . . . . ?
N004 C00B C00I C00K 1.74(16) . . . . ?
N004 C00F C00J C00K 0.56(15) . . . . ?
N004 C00F C00J C00O -178.56(9) . . . . ?
N004 C00F C00L C00P 178.83(10) . . . . ?
C005 C007 C00E C00H 178.08(10) . . . . ?
C005 C007 C00G N003 1.16(11) . . . . ?
C005 C007 C00G C00M -177.91(10) . . . . ?
C006 C008 C00A C00B 176.25(9) . . . . ?
C006 C008 C00A C00C -0.60(14) . . . . ?
C007 C005 C009 C006 -177.27(10) . . . . ?
C007 C005 C00C N003 1.03(11) . . . . ?
C007 C005 C00C C00A -179.62(9) . . . . ?
C007 C00E C00H C00Q -0.64(15) . . . . ?
C007 C00E C00H C00R -179.45(10) . . . . ?
C007 C00G C00M C00Q -0.68(16) . . . . ?
C008 C006 C009 C005 -1.67(14) . . . . ?
C008 C006 C00D C00S -119.37(10) . . . . ?
C008 C006 C00D C00T 1.06(14) . . . . ?
C008 C006 C00D C00U 120.63(11) . . . . ?
C008 C00A C00B N004 -172.41(9) . . . . ?
C008 C00A C00B C00I 6.17(15) . . . . ?
C008 C00A C00C N003 177.01(9) . . . . ?
C008 C00A C00C C005 -2.25(14) . . . . ?
C009 C005 C007 C00E -2.74(19) . . . . ?
C009 C005 C007 C00G 175.31(11) . . . . ?
C009 C005 C00C N003 -176.27(8) . . . . ?
C009 C005 C00C C00A 3.08(15) . . . . ?
C009 C006 C008 C00A 2.54(15) . . . . ?
C009 C006 C00D C00S 61.89(12) . . . . ?
C009 C006 C00D C00T -177.69(9) . . . . ?
C009 C006 C00D C00U -58.12(12) . . . . ?
C00A C00B C00I C00K -176.81(10) . . . . ?
C00B N004 C00F C00J 1.11(14) . . . . ?
C00B N004 C00F C00L -177.26(10) . . . . ?
C00B N004 B00V F001 116.88(10) . . . . ?
C00B N004 B00V F002 -124.18(10) . . . . ?
C00B N004 B00V N003 -3.54(14) . . . . ?
C00B C00A C00C N003 -0.03(15) . . . . ?
C00B C00A C00C C005 -179.30(9) . . . . ?
C00B C00I C00K C00J -0.02(17) . . . . ?
C00C N003 C00G C007 -0.54(11) . . . . ?
C00C N003 C00G C00M 178.43(11) . . . . ?
C00C N003 B00V F001 -109.79(11) . . . . ?
C00C N003 B00V F002 126.72(11) . . . . ?
C00C N003 B00V N004 7.83(14) . . . . ?
C00C C005 C007 C00E -179.35(10) . . . . ?
C00C C005 C007 C00G -1.29(10) . . . . ?
C00C C005 C009 C006 -1.02(14) . . . . ?
C00C C00A C00B N004 4.39(14) . . . . ?
C00C C00A C00B C00I -177.04(9) . . . . ?
C00D C006 C008 C00A -176.21(9) . . . . ?
C00D C006 C009 C005 177.12(9) . . . . ?
C00E C007 C00G N003 179.52(9) . . . . ?
C00E C007 C00G C00M 0.45(15) . . . . ?
C00E C00H C00Q C00M 0.40(17) . . . . ?
C00E C00H C00R C00W -46.9(3) . . . . ?
C00E C00H C00R C00X -174.47(13) . . . . ?
C00E C00H C00R C00Y 72.65(18) . . . . ?
C00E C00H C00R C1 -8.8(4) . . . . ?
C00E C00H C00R C00Z 120.1(3) . . . . ?
C00E C00H C00R C2 -117.7(2) . . . . ?
C00F N004 C00B C00A 176.31(9) . . . . ?
C00F N004 C00B C00I -2.24(14) . . . . ?
C00F N004 B00V F001 -61.68(12) . . . . ?
C00F N004 B00V F002 57.26(12) . . . . ?
C00F N004 B00V N003 177.91(9) . . . . ?
C00F C00J C00K C00I -1.08(16) . . . . ?
C00F C00J C00O C00N -0.28(16) . . . . ?
C00F C00L C00P C00N -0.30(18) . . . . ?
C00G N003 C00C C005 -0.33(11) . . . . ?
C00G N003 C00C C00A -179.66(9) . . . . ?
C00G N003 B00V F001 61.36(15) . . . . ?
C00G N003 B00V F002 -62.12(15) . . . . ?
C00G N003 B00V N004 178.99(9) . . . . ?
C00G C007 C00E C00H 0.24(15) . . . . ?
C00G C00M C00Q C00H 0.26(17) . . . . ?
C00J C00F C00L C00P 0.42(17) . . . . ?
C00K C00J C00O C00N -179.38(11) . . . . ?
C00L C00F C00J C00K 178.97(10) . . . . ?
C00L C00F C00J C00O -0.14(16) . . . . ?
C00O C00J C00K C00I 178.02(10) . . . . ?
C00O C00N C00P C00L -0.13(18) . . . . ?
C00P C00N C00O C00J 0.41(17) . . . . ?
C00Q C00H C00R C00W 134.4(2) . . . . ?
C00Q C00H C00R C00X 6.75(18) . . . . ?
C00Q C00H C00R C00Y -106.12(18) . . . . ?
C00Q C00H C00R C1 172.4(4) . . . . ?
C00Q C00H C00R C00Z -58.7(3) . . . . ?
C00Q C00H C00R C2 63.5(2) . . . . ?
C00R C00H C00Q C00M 179.20(11) . . . . ?
B00V N003 C00C C005 172.54(10) . . . . ?
B00V N003 C00C C00A -6.79(16) . . . . ?
B00V N003 C00G C007 -172.80(10) . . . . ?
B00V N003 C00G C00M 6.16(19) . . . . ?
B00V N004 C00B C00A -2.21(15) . . . . ?
B00V N004 C00B C00I 179.23(10) . . . . ?
B00V N004 C00F C00J 179.74(9) . . . . ?
B00V N004 C00F C00L 1.37(14) . . . . ?
